data_4026251
loop_
_publ_author_name
'Jos\'e Luis Garc\'ia Ruano'
'Alberto Fraile'
'M. Rosario Mart\'in'
'Gemma Gonz\'alez'
'Cristina Fajardo'
'Ana Mar\'ia Mart\'in-Castro'

_publ_section_title
;
 Asymmetric Synthesis of Pyrrolo[2,1-a]isoquinoline Derivatives by
 1,3-Dipolar Cycloadditions of Stabilized Isoquinolinium N-Ylides with
 Sulfinyl Dipolarophiles
;
_journal_name_full 'Journal of Organic Chemistry'
_journal_page_first 3296
_journal_page_last 3305
_journal_paper_doi 10.1021/jo200191c
_journal_volume 76
_journal_year 2011
_chemical_formula_sum 'C32 H41 N O7 S'
_chemical_formula_weight 583.72
_chemical_name_systematic
; 
 ? 
;
_space_group_IT_number 19
_symmetry_cell_setting orthorhombic
_symmetry_space_group_name_Hall 'P 2ac 2ab'
_symmetry_space_group_name_H-M 'P 21 21 21'
_atom_sites_solution_hydrogens geom
_atom_sites_solution_primary direct
_atom_sites_solution_secondary difmap
_audit_creation_method SHELXL-97
_cell_angle_alpha 90.00
_cell_angle_beta 90.00
_cell_angle_gamma 90.00
_cell_formula_units_Z 4
_cell_length_a 8.7677(4)
_cell_length_b 16.5022(7)
_cell_length_c 20.6975(8)
_cell_measurement_temperature 100(2)
_cell_volume 2994.6(2)
_computing_cell_refinement 'Bruker SMART'
_computing_data_collection 'Bruker SMART'
_computing_data_reduction 'Bruker SAINT'
_computing_molecular_graphics 'Bruker SHELXTL'
_computing_publication_material 'Bruker SHELXTL'
_computing_structure_refinement 'SHELXL-97 (Sheldrick, 1997)'
_computing_structure_solution 'SHELXS-97 (Sheldrick, 1990)'
_diffrn_ambient_temperature 100(2)
_diffrn_measured_fraction_theta_full 0.972
_diffrn_measured_fraction_theta_max 0.972
_diffrn_measurement_device_type 'CCD area detector'
_diffrn_measurement_method 'phi and omega scans'
_diffrn_radiation_monochromator graphite
_diffrn_radiation_source 'fine-focus sealed tube'
_diffrn_radiation_type CuK\a
_diffrn_radiation_wavelength 1.54178
_diffrn_reflns_av_R_equivalents 0.0397
_diffrn_reflns_av_sigmaI/netI 0.0406
_diffrn_reflns_limit_h_max 10
_diffrn_reflns_limit_h_min -10
_diffrn_reflns_limit_k_max 20
_diffrn_reflns_limit_k_min -19
_diffrn_reflns_limit_l_max 25
_diffrn_reflns_limit_l_min -25
_diffrn_reflns_number 16805
_diffrn_reflns_theta_full 71.17
_diffrn_reflns_theta_max 71.17
_diffrn_reflns_theta_min 3.43
_exptl_absorpt_coefficient_mu 1.359
_exptl_absorpt_correction_type multi-scan
_exptl_crystal_colour colourless
_exptl_crystal_density_diffrn 1.295
_exptl_crystal_density_meas 0
_exptl_crystal_description prismatic
_exptl_crystal_F_000 1248
_exptl_crystal_size_max 0.25
_exptl_crystal_size_mid 0.19
_exptl_crystal_size_min 0.13
_refine_diff_density_max 0.261
_refine_diff_density_min -0.201
_refine_diff_density_rms 0.040
_refine_ls_abs_structure_details 'Flack H D (1983), Acta Cryst. A39, 876-881'
_refine_ls_abs_structure_Flack 0.024(11)
_refine_ls_extinction_method none
_refine_ls_goodness_of_fit_ref 1.051
_refine_ls_hydrogen_treatment mixed
_refine_ls_matrix_type full
_refine_ls_number_parameters 457
_refine_ls_number_reflns 5269
_refine_ls_number_restraints 0
_refine_ls_restrained_S_all 1.051
_refine_ls_R_factor_all 0.0282
_refine_ls_R_factor_gt 0.0276
_refine_ls_shift/su_max 0.001
_refine_ls_shift/su_mean 0.000
_refine_ls_structure_factor_coef Fsqd
_refine_ls_weighting_details 'calc w=1/[\s^2^(Fo^2^)+(0.0394P)^2^+0.3444P] where P=(Fo^2^+2Fc^2^)/3'
_refine_ls_weighting_scheme calc
_refine_ls_wR_factor_gt 0.0711
_refine_ls_wR_factor_ref 0.0716
_reflns_number_gt 5164
_reflns_number_total 5269
_reflns_threshold_expression >2sigma(I)
_cod_data_source_file jo200191c_si_002.cif
_cod_data_source_block datos_m
_cod_database_code 4026251

loop_
_symmetry_equiv_pos_as_xyz
'x, y, z'
'-x+1/2, -y, z+1/2'
'-x, y+1/2, -z+1/2'
'x+1/2, -y+1/2, -z'

loop_
_atom_site_label
_atom_site_type_symbol
_atom_site_fract_x
_atom_site_fract_y
_atom_site_fract_z
_atom_site_U_iso_or_equiv
_atom_site_adp_type
_atom_site_occupancy
_atom_site_symmetry_multiplicity
_atom_site_calc_flag
_atom_site_refinement_flags
S1 S 0.26549(4) 0.89201(2) 0.839098(16) 0.01766(9) Uani 1 1 d .
C1 C 0.17596(17) 0.86494(9) 0.91454(7) 0.0187(3) Uani 1 1 d .
C2 C 0.21434(18) 0.91016(9) 0.96849(7) 0.0207(3) Uani 1 1 d .
C3 C 0.15195(18) 0.89008(10) 1.02800(7) 0.0235(3) Uani 1 1 d .
C4 C 0.05259(18) 0.82507(10) 1.03446(8) 0.0240(3) Uani 1 1 d .
C5 C 0.01924(19) 0.77921(10) 0.98010(8) 0.0238(3) Uani 1 1 d .
C6 C 0.08018(19) 0.79802(9) 0.92012(7) 0.0216(3) Uani 1 1 d .
C7 C -0.0172(2) 0.80536(11) 1.09948(8) 0.0317(4) Uani 1 1 d .
H7A H 0.0427 0.8312 1.1337 0.048 Uiso 1 1 calc R
H7B H -0.0173 0.7465 1.1059 0.048 Uiso 1 1 calc R
H7C H -0.1222 0.8256 1.1009 0.048 Uiso 1 1 calc R
C8 C 0.11645(16) 0.95926(8) 0.80165(6) 0.0153(3) Uani 1 1 d .
C9 C -0.01095(16) 0.90246(9) 0.78039(6) 0.0163(3) Uani 1 1 d .
C10 C -0.25424(16) 0.89459(9) 0.72249(7) 0.0208(3) Uani 1 1 d .
C11 C -0.3579(2) 0.96172(10) 0.69882(9) 0.0308(4) Uani 1 1 d .
H11A H -0.3983 0.9918 0.7359 0.046 Uiso 1 1 calc R
H11B H -0.4427 0.9382 0.6743 0.046 Uiso 1 1 calc R
H11C H -0.3000 0.9986 0.6710 0.046 Uiso 1 1 calc R
C12 C -0.19176(18) 0.84536(10) 0.66649(7) 0.0241(3) Uani 1 1 d .
H12A H -0.1403 0.8815 0.6359 0.036 Uiso 1 1 calc R
H12B H -0.2758 0.8175 0.6446 0.036 Uiso 1 1 calc R
H12C H -0.1188 0.8053 0.6828 0.036 Uiso 1 1 calc R
C13 C -0.33499(19) 0.84136(10) 0.77193(8) 0.0263(3) Uani 1 1 d .
H13A H -0.2643 0.7999 0.7878 0.039 Uiso 1 1 calc R
H13B H -0.4231 0.8151 0.7516 0.039 Uiso 1 1 calc R
H13C H -0.3696 0.8748 0.8082 0.039 Uiso 1 1 calc R
C14 C 0.19802(17) 0.99965(8) 0.74027(7) 0.0164(3) Uani 1 1 d .
C15 C 0.16782(16) 0.96274(9) 0.67471(7) 0.0178(3) Uani 1 1 d .
C16 C 0.22773(18) 0.88679(9) 0.66027(7) 0.0215(3) Uani 1 1 d .
C17 C 0.20284(19) 0.85156(10) 0.60003(8) 0.0263(3) Uani 1 1 d .
C18 C 0.12010(19) 0.89285(10) 0.55365(7) 0.0253(3) Uani 1 1 d .
C19 C 0.05903(19) 0.96847(10) 0.56779(7) 0.0227(3) Uani 1 1 d .
C20 C 0.08130(18) 1.00445(9) 0.62850(7) 0.0197(3) Uani 1 1 d .
C21 C 0.02062(19) 1.08403(9) 0.64365(7) 0.0219(3) Uani 1 1 d .
C22 C 0.05616(17) 1.11936(9) 0.70004(7) 0.0197(3) Uani 1 1 d .
C23 C 0.14906(16) 1.10727(9) 0.81150(7) 0.0173(3) Uani 1 1 d .
C24 C 0.30210(17) 1.13365(8) 0.84043(7) 0.0197(3) Uani 1 1 d .
C25 C 0.55674(18) 1.17242(10) 0.82433(8) 0.0224(3) Uani 1 1 d .
C26 C 0.66877(18) 1.18310(10) 0.76983(8) 0.0236(3) Uani 1 1 d .
H26A H 0.6851 1.1309 0.7483 0.035 Uiso 1 1 calc R
H26B H 0.7659 1.2030 0.7871 0.035 Uiso 1 1 calc R
H26C H 0.6282 1.2223 0.7387 0.035 Uiso 1 1 calc R
C27 C 0.08628(16) 1.03171(8) 0.84739(7) 0.0158(3) Uani 1 1 d .
C28 C -0.08000(17) 1.04433(9) 0.86772(7) 0.0166(3) Uani 1 1 d .
C29 C -0.28413(17) 0.97333(9) 0.91626(7) 0.0203(3) Uani 1 1 d .
C30 C -0.31726(18) 0.89509(10) 0.95113(8) 0.0256(3) Uani 1 1 d .
H30A H -0.2879 0.8492 0.9237 0.038 Uiso 1 1 calc R
H30B H -0.4265 0.8918 0.9608 0.038 Uiso 1 1 calc R
H30C H -0.2589 0.8933 0.9915 0.038 Uiso 1 1 calc R
C31 C -0.02777(19) 1.10903(11) 0.97016(8) 0.0254(3) Uani 1 1 d .
C32 C -0.0714(3) 1.18143(15) 1.00713(10) 0.0552(7) Uani 1 1 d .
H32A H -0.0331 1.2299 0.9851 0.083 Uiso 1 1 calc R
H32B H -0.0273 1.1784 1.0506 0.083 Uiso 1 1 calc R
H32C H -0.1828 1.1843 1.0103 0.083 Uiso 1 1 calc R
N1 N 0.15486(14) 1.08508(7) 0.74402(6) 0.0171(2) Uani 1 1 d .
O1 O 0.38777(12) 0.95137(7) 0.85711(5) 0.0226(2) Uani 1 1 d .
O2 O 0.00475(12) 0.82979(6) 0.78300(5) 0.0220(2) Uani 1 1 d .
O3 O -0.12841(11) 0.94137(6) 0.75434(5) 0.0178(2) Uani 1 1 d .
O4 O -0.12489(11) 0.97332(6) 0.89931(5) 0.0184(2) Uani 1 1 d .
O5 O -0.09669(12) 1.11409(6) 0.90692(5) 0.0197(2) Uani 1 1 d .
O6 O 0.31521(13) 1.14771(7) 0.89714(5) 0.0262(2) Uani 1 1 d .
O7 O 0.41325(12) 1.14367(6) 0.79698(5) 0.0200(2) Uani 1 1 d .
H2 H 0.286(2) 0.9516(11) 0.9652(8) 0.020(4) Uiso 1 1 d .
H3 H 0.173(2) 0.9208(12) 1.0648(9) 0.027(5) Uiso 1 1 d .
H5 H -0.051(2) 0.7368(12) 0.9815(9) 0.028(5) Uiso 1 1 d .
H6 H 0.059(2) 0.7663(11) 0.8819(9) 0.019(4) Uiso 1 1 d .
H14 H 0.3061(19) 0.9958(9) 0.7504(7) 0.007(3) Uiso 1 1 d .
H16 H 0.291(2) 0.8580(13) 0.6946(10) 0.034(5) Uiso 1 1 d .
H17 H 0.248(3) 0.7979(12) 0.5909(9) 0.031(5) Uiso 1 1 d .
H18 H 0.104(2) 0.8703(10) 0.5113(8) 0.018(4) Uiso 1 1 d .
H19 H -0.003(2) 0.9987(11) 0.5339(9) 0.022(4) Uiso 1 1 d .
H21 H -0.040(2) 1.1148(12) 0.6145(9) 0.027(5) Uiso 1 1 d .
H22 H 0.018(2) 1.1710(12) 0.7121(9) 0.022(4) Uiso 1 1 d .
H23 H 0.0852(18) 1.1518(9) 0.8172(7) 0.004(3) Uiso 1 1 d .
H25A H 0.535(2) 1.2243(11) 0.8473(9) 0.019(4) Uiso 1 1 d .
H25B H 0.593(2) 1.1335(12) 0.8567(9) 0.029(5) Uiso 1 1 d .
H27 H 0.1411(19) 1.0221(9) 0.8875(8) 0.009(4) Uiso 1 1 d .
H28 H -0.1441(19) 1.0563(9) 0.8319(8) 0.008(3) Uiso 1 1 d .
H29A H -0.344(2) 0.9777(11) 0.8775(8) 0.017(4) Uiso 1 1 d .
H29B H -0.303(2) 1.0216(11) 0.9429(8) 0.018(4) Uiso 1 1 d .
H31A H -0.063(3) 1.0608(14) 0.9917(10) 0.039(6) Uiso 1 1 d .
H31B H 0.083(3) 1.1033(13) 0.9659(10) 0.034(5) Uiso 1 1 d .

loop_
_atom_site_aniso_label
_atom_site_aniso_U_11
_atom_site_aniso_U_22
_atom_site_aniso_U_33
_atom_site_aniso_U_23
_atom_site_aniso_U_13
_atom_site_aniso_U_12
S1 0.01604(16) 0.01984(16) 0.01709(15) 0.00071(13) -0.00051(14) 0.00333(13)
C1 0.0183(7) 0.0197(7) 0.0180(6) 0.0041(6) -0.0004(6) 0.0044(5)
C2 0.0191(7) 0.0217(7) 0.0214(7) 0.0016(6) -0.0026(6) -0.0006(6)
C3 0.0237(7) 0.0267(7) 0.0200(7) -0.0004(7) -0.0036(6) 0.0007(6)
C4 0.0215(7) 0.0283(8) 0.0222(7) 0.0050(7) -0.0009(7) 0.0032(6)
C5 0.0225(8) 0.0205(7) 0.0283(8) 0.0065(6) -0.0026(7) -0.0006(6)
C6 0.0260(8) 0.0176(7) 0.0212(7) 0.0000(6) -0.0043(7) 0.0021(6)
C7 0.0339(9) 0.0362(9) 0.0251(8) 0.0055(7) 0.0039(8) -0.0008(7)
C8 0.0131(6) 0.0166(6) 0.0162(6) 0.0017(6) 0.0001(6) 0.0022(5)
C9 0.0164(7) 0.0198(7) 0.0127(6) 0.0008(5) 0.0021(6) -0.0005(5)
C10 0.0159(7) 0.0228(7) 0.0236(7) -0.0039(6) -0.0030(6) -0.0062(6)
C11 0.0213(8) 0.0280(8) 0.0432(9) -0.0049(8) -0.0113(8) -0.0014(6)
C12 0.0244(8) 0.0259(8) 0.0220(7) -0.0047(6) -0.0004(7) -0.0054(6)
C13 0.0225(8) 0.0297(8) 0.0267(8) -0.0043(7) 0.0045(7) -0.0098(6)
C14 0.0140(7) 0.0181(7) 0.0171(6) 0.0012(6) 0.0004(6) -0.0001(5)
C15 0.0142(6) 0.0225(7) 0.0167(6) -0.0003(6) 0.0028(5) -0.0037(5)
C16 0.0191(7) 0.0245(7) 0.0210(7) -0.0012(6) 0.0002(6) 0.0003(6)
C17 0.0255(8) 0.0281(8) 0.0252(7) -0.0066(7) 0.0041(7) 0.0013(7)
C18 0.0284(8) 0.0308(8) 0.0166(6) -0.0036(7) 0.0027(6) -0.0051(7)
C19 0.0243(8) 0.0267(8) 0.0170(6) 0.0035(6) -0.0002(6) -0.0049(6)
C20 0.0187(7) 0.0221(7) 0.0182(6) 0.0025(6) 0.0026(6) -0.0051(6)
C21 0.0236(8) 0.0220(7) 0.0201(7) 0.0046(6) -0.0048(6) -0.0004(6)
C22 0.0199(7) 0.0168(7) 0.0225(7) 0.0048(6) -0.0015(6) 0.0002(6)
C23 0.0175(7) 0.0162(6) 0.0183(6) -0.0005(6) 0.0007(6) -0.0003(6)
C24 0.0229(7) 0.0160(6) 0.0204(7) 0.0016(6) 0.0012(6) -0.0020(6)
C25 0.0185(7) 0.0241(8) 0.0245(7) -0.0003(7) -0.0049(6) -0.0043(6)
C26 0.0191(7) 0.0228(7) 0.0289(8) 0.0004(6) -0.0011(7) -0.0018(6)
C27 0.0154(7) 0.0162(7) 0.0158(6) -0.0006(6) -0.0001(6) 0.0005(5)
C28 0.0167(7) 0.0166(7) 0.0166(6) -0.0007(6) -0.0002(6) -0.0001(5)
C29 0.0138(7) 0.0239(7) 0.0231(7) 0.0004(6) 0.0012(6) 0.0005(6)
C30 0.0205(7) 0.0288(8) 0.0274(7) 0.0038(7) 0.0038(6) -0.0021(6)
C31 0.0251(8) 0.0304(8) 0.0206(7) -0.0041(7) -0.0037(7) 0.0017(7)
C32 0.0744(16) 0.0614(13) 0.0297(9) -0.0212(10) -0.0145(11) 0.0354(13)
N1 0.0182(6) 0.0168(6) 0.0161(5) -0.0005(5) -0.0005(5) -0.0007(5)
O1 0.0147(5) 0.0303(6) 0.0229(5) 0.0036(4) -0.0019(4) 0.0005(4)
O2 0.0258(6) 0.0175(5) 0.0228(5) 0.0009(4) -0.0030(5) -0.0012(4)
O3 0.0133(5) 0.0188(5) 0.0213(5) -0.0014(4) -0.0023(4) -0.0017(4)
O4 0.0138(5) 0.0201(5) 0.0213(5) 0.0010(4) 0.0012(4) 0.0007(4)
O5 0.0190(5) 0.0205(5) 0.0195(5) -0.0035(4) 0.0002(4) 0.0011(4)
O6 0.0283(6) 0.0320(6) 0.0184(5) -0.0028(5) -0.0016(5) -0.0090(5)
O7 0.0177(5) 0.0226(5) 0.0199(5) -0.0010(4) -0.0003(4) -0.0050(4)

loop_
_atom_type_symbol
_atom_type_description
_atom_type_scat_dispersion_real
_atom_type_scat_dispersion_imag
_atom_type_scat_source
C C 0.0181 0.0091 'International Tables Vol C Tables 4.2.6.8 and 6.1.1.4'
H H 0.0000 0.0000 'International Tables Vol C Tables 4.2.6.8 and 6.1.1.4'
N N 0.0311 0.0180 'International Tables Vol C Tables 4.2.6.8 and 6.1.1.4'
O O 0.0492 0.0322 'International Tables Vol C Tables 4.2.6.8 and 6.1.1.4'
S S 0.3331 0.5567 'International Tables Vol C Tables 4.2.6.8 and 6.1.1.4'

loop_
_geom_angle_atom_site_label_1
_geom_angle_atom_site_label_2
_geom_angle_atom_site_label_3
_geom_angle
O1 S1 C1 104.94(7)
O1 S1 C8 102.34(6)
C1 S1 C8 101.56(6)
C2 C1 C6 120.48(14)
C2 C1 S1 117.32(12)
C6 C1 S1 122.05(12)
C1 C2 C3 119.42(14)
C1 C2 H2 120.0(11)
C3 C2 H2 120.5(11)
C2 C3 C4 121.14(15)
C2 C3 H3 121.0(12)
C4 C3 H3 117.8(12)
C5 C4 C3 118.41(14)
C5 C4 C7 121.23(15)
C3 C4 C7 120.35(15)
C6 C5 C4 121.51(15)
C6 C5 H5 116.7(12)
C4 C5 H5 121.6(12)
C5 C6 C1 118.97(14)
C5 C6 H6 122.6(11)
C1 C6 H6 118.4(11)
C4 C7 H7A 109.5
C4 C7 H7B 109.5
H7A C7 H7B 109.5
C4 C7 H7C 109.5
H7A C7 H7C 109.5
H7B C7 H7C 109.5
C9 C8 C27 121.78(12)
C9 C8 C14 110.74(11)
C27 C8 C14 103.87(11)
C9 C8 S1 105.39(9)
C27 C8 S1 108.80(9)
C14 C8 S1 105.18(9)
O2 C9 O3 125.90(13)
O2 C9 C8 120.95(13)
O3 C9 C8 112.86(12)
O3 C10 C11 101.96(11)
O3 C10 C12 110.23(12)
C11 C10 C12 111.18(13)
O3 C10 C13 110.10(11)
C11 C10 C13 111.10(14)
C12 C10 C13 111.85(13)
C10 C11 H11A 109.5
C10 C11 H11B 109.5
H11A C11 H11B 109.5
C10 C11 H11C 109.5
H11A C11 H11C 109.5
H11B C11 H11C 109.5
C10 C12 H12A 109.5
C10 C12 H12B 109.5
H12A C12 H12B 109.5
C10 C12 H12C 109.5
H12A C12 H12C 109.5
H12B C12 H12C 109.5
C10 C13 H13A 109.5
C10 C13 H13B 109.5
H13A C13 H13B 109.5
C10 C13 H13C 109.5
H13A C13 H13C 109.5
H13B C13 H13C 109.5
N1 C14 C15 113.03(12)
N1 C14 C8 104.08(11)
C15 C14 C8 117.78(11)
N1 C14 H14 107.7(9)
C15 C14 H14 109.7(9)
C8 C14 H14 103.7(9)
C16 C15 C20 120.01(13)
C16 C15 C14 119.33(13)
C20 C15 C14 120.66(13)
C15 C16 C17 120.60(15)
C15 C16 H16 118.4(12)
C17 C16 H16 121.0(12)
C18 C17 C16 119.86(15)
C18 C17 H17 121.3(11)
C16 C17 H17 118.8(12)
C17 C18 C19 119.91(14)
C17 C18 H18 121.4(10)
C19 C18 H18 118.7(10)
C18 C19 C20 121.01(14)
C18 C19 H19 120.1(10)
C20 C19 H19 118.9(10)
C15 C20 C19 118.59(14)
C15 C20 C21 119.70(13)
C19 C20 C21 121.69(14)
C22 C21 C20 119.75(14)
C22 C21 H21 116.7(11)
C20 C21 H21 123.5(11)
C21 C22 N1 122.85(14)
C21 C22 H22 122.5(11)
N1 C22 H22 114.6(11)
N1 C23 C24 114.77(12)
N1 C23 C27 105.76(11)
C24 C23 C27 110.59(11)
N1 C23 H23 110.1(9)
C24 C23 H23 104.6(9)
C27 C23 H23 111.1(9)
O6 C24 O7 124.30(14)
O6 C24 C23 121.35(13)
O7 C24 C23 114.24(12)
O7 C25 C26 108.05(12)
O7 C25 H25A 107.4(11)
C26 C25 H25A 112.4(11)
O7 C25 H25B 109.4(12)
C26 C25 H25B 112.0(12)
H25A C25 H25B 107.5(15)
C25 C26 H26A 109.5
C25 C26 H26B 109.5
H26A C26 H26B 109.5
C25 C26 H26C 109.5
H26A C26 H26C 109.5
H26B C26 H26C 109.5
C28 C27 C8 115.83(12)
C28 C27 C23 111.09(11)
C8 C27 C23 105.50(11)
C28 C27 H27 104.9(9)
C8 C27 H27 108.2(9)
C23 C27 H27 111.3(9)
O4 C28 O5 112.59(11)
O4 C28 C27 106.41(11)
O5 C28 C27 111.49(11)
O4 C28 H28 111.9(9)
O5 C28 H28 102.5(9)
C27 C28 H28 112.1(9)
O4 C29 C30 107.66(12)
O4 C29 H29A 109.0(11)
C30 C29 H29A 111.0(11)
O4 C29 H29B 107.2(11)
C30 C29 H29B 113.3(10)
H29A C29 H29B 108.5(14)
C29 C30 H30A 109.5
C29 C30 H30B 109.5
H30A C30 H30B 109.5
C29 C30 H30C 109.5
H30A C30 H30C 109.5
H30B C30 H30C 109.5
O5 C31 C32 108.43(14)
O5 C31 H31A 109.5(13)
C32 C31 H31A 110.3(13)
O5 C31 H31B 109.7(12)
C32 C31 H31B 112.6(13)
H31A C31 H31B 106.2(19)
C31 C32 H32A 109.5
C31 C32 H32B 109.5
H32A C32 H32B 109.5
C31 C32 H32C 109.5
H32A C32 H32C 109.5
H32B C32 H32C 109.5
C22 N1 C23 120.85(12)
C22 N1 C14 121.56(12)
C23 N1 C14 107.75(11)
C9 O3 C10 120.01(11)
C28 O4 C29 112.76(11)
C28 O5 C31 115.41(11)
C24 O7 C25 114.08(11)

loop_
_geom_bond_atom_site_label_1
_geom_bond_atom_site_label_2
_geom_bond_distance
S1 O1 1.4993(11)
S1 C1 1.8039(15)
S1 C8 1.8814(14)
C1 C2 1.384(2)
C1 C6 1.392(2)
C2 C3 1.388(2)
C2 H2 0.93(2)
C3 C4 1.388(2)
C3 H3 0.93(2)
C4 C5 1.387(2)
C4 C7 1.514(2)
C5 C6 1.387(2)
C5 H5 0.93(2)
C6 H6 0.966(19)
C7 H7A 0.9800
C7 H7B 0.9800
C7 H7C 0.9800
C8 C9 1.523(2)
C8 C27 1.5478(19)
C8 C14 1.6030(19)
C9 O2 1.2084(19)
C9 O3 1.3280(18)
C10 O3 1.4992(17)
C10 C11 1.515(2)
C10 C12 1.518(2)
C10 C13 1.523(2)
C11 H11A 0.9800
C11 H11B 0.9800
C11 H11C 0.9800
C12 H12A 0.9800
C12 H12B 0.9800
C12 H12C 0.9800
C13 H13A 0.9800
C13 H13B 0.9800
C13 H13C 0.9800
C14 N1 1.4619(18)
C14 C15 1.5107(19)
C14 H14 0.972(17)
C15 C16 1.391(2)
C15 C20 1.401(2)
C16 C17 1.393(2)
C16 H16 1.02(2)
C17 C18 1.383(2)
C17 H17 0.99(2)
C18 C19 1.389(2)
C18 H18 0.964(17)
C19 C20 1.403(2)
C19 H19 1.020(19)
C20 C21 1.451(2)
C21 C22 1.341(2)
C21 H21 0.95(2)
C22 N1 1.378(2)
C22 H22 0.95(2)
C23 N1 1.4446(18)
C23 C24 1.533(2)
C23 C27 1.552(2)
C23 H23 0.932(16)
C24 O6 1.2018(18)
C24 O7 1.3363(19)
C25 O7 1.4588(19)
C25 C26 1.506(2)
C25 H25A 0.998(19)
C25 H25B 0.98(2)
C26 H26A 0.9800
C26 H26B 0.9800
C26 H26C 0.9800
C27 C28 1.532(2)
C27 H27 0.973(16)
C28 O4 1.3985(18)
C28 O5 1.4159(18)
C28 H28 0.951(17)
C29 O4 1.4395(18)
C29 C30 1.507(2)
C29 H29A 0.961(18)
C29 H29B 0.982(18)
C30 H30A 0.9800
C30 H30B 0.9800
C30 H30C 0.9800
C31 O5 1.4441(18)
C31 C32 1.469(3)
C31 H31A 0.96(2)
C31 H31B 0.98(2)
C32 H32A 0.9800
C32 H32B 0.9800
C32 H32C 0.9800

loop_
_geom_torsion_atom_site_label_1
_geom_torsion_atom_site_label_2
_geom_torsion_atom_site_label_3
_geom_torsion_atom_site_label_4
_geom_torsion
O1 S1 C1 C2 10.27(14)
C8 S1 C1 C2 -96.01(12)
O1 S1 C1 C6 -165.32(12)
C8 S1 C1 C6 88.39(13)
C6 C1 C2 C3 -2.4(2)
S1 C1 C2 C3 -178.06(12)
C1 C2 C3 C4 0.5(2)
C2 C3 C4 C5 1.4(2)
C2 C3 C4 C7 -178.53(15)
C3 C4 C5 C6 -1.3(2)
C7 C4 C5 C6 178.56(15)
C4 C5 C6 C1 -0.5(2)
C2 C1 C6 C5 2.4(2)
S1 C1 C6 C5 177.88(12)
O1 S1 C8 C9 178.60(9)
C1 S1 C8 C9 -73.09(10)
O1 S1 C8 C27 -49.27(10)
C1 S1 C8 C27 59.04(11)
O1 S1 C8 C14 61.52(10)
C1 S1 C8 C14 169.82(9)
C27 C8 C9 O2 -132.01(14)
C14 C8 C9 O2 105.56(15)
S1 C8 C9 O2 -7.69(16)
C27 C8 C9 O3 53.83(16)
C14 C8 C9 O3 -68.60(14)
S1 C8 C9 O3 178.15(9)
C9 C8 C14 N1 111.53(12)
C27 C8 C14 N1 -20.82(14)
S1 C8 C14 N1 -135.09(9)
C9 C8 C14 C15 -14.49(17)
C27 C8 C14 C15 -146.84(12)
S1 C8 C14 C15 98.89(12)
N1 C14 C15 C16 168.51(13)
C8 C14 C15 C16 -69.97(17)
N1 C14 C15 C20 -11.06(19)
C8 C14 C15 C20 110.46(15)
C20 C15 C16 C17 0.1(2)
C14 C15 C16 C17 -179.46(14)
C15 C16 C17 C18 1.1(2)
C16 C17 C18 C19 -1.5(2)
C17 C18 C19 C20 0.7(2)
C16 C15 C20 C19 -0.9(2)
C14 C15 C20 C19 178.66(13)
C16 C15 C20 C21 -179.32(14)
C14 C15 C20 C21 0.3(2)
C18 C19 C20 C15 0.5(2)
C18 C19 C20 C21 178.87(15)
C15 C20 C21 C22 4.4(2)
C19 C20 C21 C22 -173.92(15)
C20 C21 C22 N1 3.1(2)
N1 C23 C24 O6 -174.30(13)
C27 C23 C24 O6 -54.77(18)
N1 C23 C24 O7 9.35(18)
C27 C23 C24 O7 128.87(12)
C9 C8 C27 C28 -2.17(19)
C14 C8 C27 C28 123.43(12)
S1 C8 C27 C28 -124.91(11)
C9 C8 C27 C23 -125.48(13)
C14 C8 C27 C23 0.13(14)
S1 C8 C27 C23 111.78(10)
N1 C23 C27 C28 -105.23(13)
C24 C23 C27 C28 129.95(12)
N1 C23 C27 C8 21.04(14)
C24 C23 C27 C8 -103.78(13)
C8 C27 C28 O4 59.65(15)
C23 C27 C28 O4 179.97(10)
C8 C27 C28 O5 -177.23(11)
C23 C27 C28 O5 -56.91(15)
C21 C22 N1 C23 -157.22(15)
C21 C22 N1 C14 -15.6(2)
C24 C23 N1 C22 -127.71(14)
C27 C23 N1 C22 110.11(14)
C24 C23 N1 C14 86.04(14)
C27 C23 N1 C14 -36.14(14)
C15 C14 N1 C22 18.65(18)
C8 C14 N1 C22 -110.31(14)
C15 C14 N1 C23 164.60(11)
C8 C14 N1 C23 35.64(14)
O2 C9 O3 C10 -2.3(2)
C8 C9 O3 C10 171.56(11)
C11 C10 O3 C9 -178.52(13)
C12 C10 O3 C9 -60.37(15)
C13 C10 O3 C9 63.49(16)
O5 C28 O4 C29 62.85(15)
C27 C28 O4 C29 -174.73(11)
C30 C29 O4 C28 -178.70(12)
O4 C28 O5 C31 51.48(16)
C27 C28 O5 C31 -68.04(15)
C32 C31 O5 C28 -173.08(17)
O6 C24 O7 C25 1.1(2)
C23 C24 O7 C25 177.29(12)
C26 C25 O7 C24 -178.37(12)
